data_2238719
loop_
_publ_author_name
'Aiswarya, N.'
'Sithambaresan, M.'
'Kurup, M. R. Prathapachandra'
'Ng, Seik Weng'

_publ_section_title
;
 Dichlorido{2-[(<i>E</i>)-phenyl(pyridin-2-yl-\k<i>N</i>)methylidene]-<i>N</i>-phenylhydrazinecarboxamide-\k^2^<i>N</i>^2^,<i>O</i>}copper(II)
;
_journal_coeditor_code FJ2644
_journal_issue 11
_journal_name_full 'Acta Crystallographica Section E'
_journal_page_first m588
_journal_page_last m589
_journal_paper_doi 10.1107/S1600536813026883
_journal_volume 69
_journal_year 2013
_chemical_formula_iupac '[Cu Cl2 (C19 H16 N4 O)]'
_chemical_formula_moiety 'C19 H16 Cl2 Cu N4 O'
_chemical_formula_sum 'C19 H16 Cl2 Cu N4 O'
_chemical_formula_weight 450.81
_chemical_name_systematic
Dichlorido{2-[(<i>E</i>)-phenyl(pyridin-2-yl-\k<i>N</i>)methylidene]-<i>N</i>-phenylhydrazinecarboxamide-\k^2^<i>N</i>^2^,<i>O</i>}copper(II)
_space_group_IT_number 2
_symmetry_cell_setting triclinic
_symmetry_space_group_name_Hall '-P 1'
_symmetry_space_group_name_H-M 'P -1'
_atom_sites_solution_hydrogens geom
_atom_sites_solution_primary direct
_atom_sites_solution_secondary difmap
_audit_creation_method SHELXL-97
_cell_angle_alpha 104.0670(10)
_cell_angle_beta 103.0260(10)
_cell_angle_gamma 100.4750(10)
_cell_formula_units_Z 2
_cell_length_a 9.4483(5)
_cell_length_b 9.8197(3)
_cell_length_c 11.5307(4)
_cell_measurement_reflns_used 3151
_cell_measurement_temperature 293(2)
_cell_measurement_theta_max 27.729
_cell_measurement_theta_min 2.525
_cell_volume 978.83(7)
_computing_cell_refinement 'APEX2/SAINT (Bruker, 2004)'
_computing_data_collection 'APEX2 (Bruker, 2004)'
_computing_data_reduction 'SAINT/XPREP (Bruker, 2004)'
_computing_molecular_graphics 'ORTEP-3 (Farrugia, 2012) and DIAMOND (Brandenburg, 2010)'
_computing_publication_material 'SHELXL97 (Sheldrick, 2008) and publCIF (Westrip, 2010)'
_computing_structure_refinement 'SHELXL97 (Sheldrick, 2008)'
_computing_structure_solution 'SHELXL97 (Sheldrick, 2008)'
_diffrn_ambient_temperature 293(2)
_diffrn_detector_area_resol_mean 8.33
_diffrn_measured_fraction_theta_full 0.983
_diffrn_measured_fraction_theta_max 0.983
_diffrn_measurement_device_type 'Bruker Kappa APEXII CCD'
_diffrn_measurement_method '\w and \f scan'
_diffrn_radiation_monochromator graphite
_diffrn_radiation_source 'fine-focus sealed tube'
_diffrn_radiation_type MoK\a
_diffrn_radiation_wavelength 0.71073
_diffrn_reflns_av_R_equivalents 0.0201
_diffrn_reflns_av_sigmaI/netI 0.0359
_diffrn_reflns_limit_h_max 12
_diffrn_reflns_limit_h_min -9
_diffrn_reflns_limit_k_max 12
_diffrn_reflns_limit_k_min -12
_diffrn_reflns_limit_l_max 14
_diffrn_reflns_limit_l_min -14
_diffrn_reflns_number 7149
_diffrn_reflns_theta_full 27.50
_diffrn_reflns_theta_max 27.50
_diffrn_reflns_theta_min 3.31
_diffrn_standards_number 0
_exptl_absorpt_coefficient_mu 1.405
_exptl_absorpt_correction_T_max 0.649
_exptl_absorpt_correction_T_min 0.614
_exptl_absorpt_correction_type multi-scan
_exptl_absorpt_process_details '(SADABS; Bruker, 2004)'
_exptl_crystal_colour green
_exptl_crystal_density_diffrn 1.530
_exptl_crystal_density_method 'not measured'
_exptl_crystal_description block
_exptl_crystal_F_000 458
_exptl_crystal_size_max 0.35
_exptl_crystal_size_mid 0.32
_exptl_crystal_size_min 0.30
_refine_diff_density_max 0.342
_refine_diff_density_min -0.397
_refine_ls_extinction_method none
_refine_ls_goodness_of_fit_ref 1.008
_refine_ls_hydrogen_treatment mixed
_refine_ls_matrix_type full
_refine_ls_number_parameters 252
_refine_ls_number_reflns 4411
_refine_ls_number_restraints 2
_refine_ls_restrained_S_all 1.009
_refine_ls_R_factor_all 0.0470
_refine_ls_R_factor_gt 0.0344
_refine_ls_shift/su_max 0.001
_refine_ls_shift/su_mean 0.000
_refine_ls_structure_factor_coef Fsqd
_refine_ls_weighting_details 'calc w=1/[\s^2^(Fo^2^)+(0.0429P)^2^+0.3399P] where P=(Fo^2^+2Fc^2^)/3'
_refine_ls_weighting_scheme calc
_refine_ls_wR_factor_gt 0.0840
_refine_ls_wR_factor_ref 0.0917
_reflns_number_gt 3550
_reflns_number_total 4411
_reflns_threshold_expression I>2sigma(I)
_cod_data_source_file fj2644.cif
_cod_data_source_block I
_cod_database_code 2238719

loop_
_symmetry_equiv_pos_as_xyz
'x, y, z'
'-x, -y, -z'

loop_
_atom_site_type_symbol
_atom_site_label
_atom_site_fract_x
_atom_site_fract_y
_atom_site_fract_z
_atom_site_U_iso_or_equiv
_atom_site_adp_type
_atom_site_calc_flag
_atom_site_refinement_flags
_atom_site_occupancy
_atom_site_symmetry_multiplicity
Cu Cu1 0.56784(3) 0.81865(3) 0.45210(3) 0.04217(10) Uani d . 1 1
Cl Cl1 0.68970(7) 0.63456(5) 0.34892(5) 0.04308(14) Uani d . 1 1
Cl Cl2 0.54712(10) 0.95006(8) 0.32265(7) 0.0657(2) Uani d . 1 1
O O1 0.35179(18) 0.68219(17) 0.38879(14) 0.0435(4) Uani d . 1 1
N N1 0.7528(2) 0.9491(2) 0.5849(2) 0.0474(5) Uani d . 1 1
N N2 0.5556(2) 0.74344(17) 0.59382(16) 0.0343(4) Uani d . 1 1
N N3 0.4287(2) 0.64128(19) 0.57491(17) 0.0385(4) Uani d D 1 1
H H3' 0.418(3) 0.593(2) 0.625(2) 0.048(7) Uiso d D 1 1
N N4 0.2064(2) 0.5040(2) 0.43869(19) 0.0459(5) Uani d D 1 1
C C1 0.8558(4) 1.0534(3) 0.5712(3) 0.0691(9) Uani d . 1 1
H H1 0.8419 1.0733 0.4952 0.083 Uiso calc R 1 1
C C2 0.9811(4) 1.1309(4) 0.6673(5) 0.0930(12) Uani d . 1 1
H H2 1.0514 1.2026 0.6563 0.112 Uiso calc R 1 1
C C3 1.0019(4) 1.1029(4) 0.7775(4) 0.0938(12) Uani d . 1 1
H H3 1.0865 1.1555 0.8431 0.113 Uiso calc R 1 1
C C4 0.8967(3) 0.9953(3) 0.7934(3) 0.0712(8) Uani d . 1 1
H H4 0.9098 0.9743 0.8690 0.085 Uiso calc R 1 1
C C5 0.7732(3) 0.9209(2) 0.6946(2) 0.0450(5) Uani d . 1 1
C C6 0.6523(2) 0.8054(2) 0.7004(2) 0.0358(4) Uani d . 1 1
C C7 0.6428(2) 0.7762(2) 0.81791(19) 0.0381(5) Uani d . 1 1
C C8 0.6340(3) 0.8871(3) 0.9153(2) 0.0500(6) Uani d . 1 1
H H8 0.6375 0.9793 0.9066 0.060 Uiso calc R 1 1
C C9 0.6203(3) 0.8607(3) 1.0242(2) 0.0596(7) Uani d . 1 1
H H9 0.6128 0.9348 1.0884 0.071 Uiso calc R 1 1
C C10 0.6176(3) 0.7256(3) 1.0393(2) 0.0587(7) Uani d . 1 1
H H10 0.6090 0.7088 1.1137 0.070 Uiso calc R 1 1
C C11 0.6275(3) 0.6155(3) 0.9440(2) 0.0564(7) Uani d . 1 1
H H11 0.6263 0.5244 0.9544 0.068 Uiso calc R 1 1
C C12 0.6394(3) 0.6395(3) 0.8329(2) 0.0458(5) Uani d . 1 1
H H12 0.6450 0.5644 0.7684 0.055 Uiso calc R 1 1
C C13 0.3276(2) 0.6125(2) 0.46062(19) 0.0364(5) Uani d . 1 1
C C14 0.0774(3) 0.4486(3) 0.3355(2) 0.0467(5) Uani d . 1 1
C C15 -0.0277(3) 0.3329(3) 0.3403(3) 0.0649(8) Uani d . 1 1
H H15 -0.0097 0.2966 0.4081 0.078 Uiso calc R 1 1
C C16 -0.1589(4) 0.2715(4) 0.2447(4) 0.0832(10) Uani d . 1 1
H H16 -0.2297 0.1949 0.2488 0.100 Uiso calc R 1 1
C C17 -0.1846(4) 0.3227(5) 0.1446(4) 0.0988(13) Uani d . 1 1
H H17 -0.2719 0.2796 0.0793 0.119 Uiso calc R 1 1
C C18 -0.0819(4) 0.4383(5) 0.1398(4) 0.0940(12) Uani d . 1 1
H H18 -0.1011 0.4743 0.0719 0.113 Uiso calc R 1 1
C C19 0.0509(3) 0.5020(3) 0.2357(3) 0.0664(8) Uani d . 1 1
H H19 0.1206 0.5798 0.2319 0.080 Uiso calc R 1 1
H H4' 0.210(3) 0.465(3) 0.496(2) 0.050(8) Uiso d D 1 1

loop_
_atom_site_aniso_label
_atom_site_aniso_U_11
_atom_site_aniso_U_22
_atom_site_aniso_U_33
_atom_site_aniso_U_12
_atom_site_aniso_U_13
_atom_site_aniso_U_23
Cu1 0.05420(19) 0.03721(16) 0.04289(17) 0.00880(12) 0.02232(13) 0.01988(12)
Cl1 0.0519(3) 0.0338(3) 0.0490(3) 0.0081(2) 0.0230(3) 0.0161(2)
Cl2 0.0992(6) 0.0637(4) 0.0735(4) 0.0432(4) 0.0528(4) 0.0476(4)
O1 0.0447(9) 0.0477(9) 0.0384(8) 0.0059(7) 0.0103(7) 0.0190(7)
N1 0.0500(12) 0.0343(9) 0.0629(13) 0.0037(9) 0.0314(10) 0.0142(9)
N2 0.0371(10) 0.0284(8) 0.0358(9) 0.0010(7) 0.0125(8) 0.0099(7)
N3 0.0438(11) 0.0336(9) 0.0337(9) -0.0034(8) 0.0093(8) 0.0135(7)
N4 0.0431(11) 0.0439(11) 0.0445(11) -0.0019(9) 0.0069(9) 0.0167(9)
C1 0.069(2) 0.0500(15) 0.102(2) 0.0047(14) 0.0523(19) 0.0291(15)
C2 0.057(2) 0.063(2) 0.156(4) -0.0107(16) 0.044(2) 0.033(2)
C3 0.0433(18) 0.080(2) 0.129(3) -0.0197(16) 0.004(2) 0.024(2)
C4 0.0431(16) 0.0650(18) 0.087(2) -0.0045(13) 0.0021(15) 0.0175(16)
C5 0.0352(12) 0.0374(11) 0.0601(15) 0.0044(9) 0.0168(11) 0.0107(10)
C6 0.0362(11) 0.0304(10) 0.0405(11) 0.0067(8) 0.0133(9) 0.0089(8)
C7 0.0337(11) 0.0398(11) 0.0348(11) 0.0055(9) 0.0043(9) 0.0081(9)
C8 0.0583(16) 0.0470(13) 0.0391(12) 0.0146(12) 0.0068(11) 0.0080(10)
C9 0.0671(19) 0.0687(18) 0.0319(12) 0.0138(14) 0.0067(12) 0.0041(11)
C10 0.0535(16) 0.081(2) 0.0347(12) 0.0047(14) 0.0041(11) 0.0220(13)
C11 0.0546(16) 0.0560(15) 0.0559(15) 0.0024(12) 0.0057(12) 0.0291(13)
C12 0.0495(14) 0.0413(12) 0.0434(12) 0.0069(10) 0.0105(11) 0.0124(10)
C13 0.0398(12) 0.0319(10) 0.0367(11) 0.0070(9) 0.0122(9) 0.0089(8)
C14 0.0369(13) 0.0430(12) 0.0529(14) 0.0084(10) 0.0097(11) 0.0049(10)
C15 0.0482(16) 0.0527(15) 0.080(2) -0.0010(13) 0.0132(14) 0.0086(14)
C16 0.0487(18) 0.070(2) 0.099(3) -0.0065(15) 0.0032(18) -0.0016(19)
C17 0.051(2) 0.099(3) 0.099(3) 0.0014(19) -0.0168(19) -0.008(2)
C18 0.072(2) 0.114(3) 0.077(2) 0.022(2) -0.0126(19) 0.026(2)
C19 0.0487(16) 0.0738(19) 0.0654(18) 0.0083(14) -0.0001(13) 0.0205(15)

loop_
_atom_type_symbol
_atom_type_description
_atom_type_scat_dispersion_real
_atom_type_scat_dispersion_imag
_atom_type_scat_source
C C 0.0033 0.0016 'International Tables Vol C Tables 4.2.6.8 and 6.1.1.4'
H H 0.0000 0.0000 'International Tables Vol C Tables 4.2.6.8 and 6.1.1.4'
N N 0.0061 0.0033 'International Tables Vol C Tables 4.2.6.8 and 6.1.1.4'
O O 0.0106 0.0060 'International Tables Vol C Tables 4.2.6.8 and 6.1.1.4'
Cl Cl 0.1484 0.1585 'International Tables Vol C Tables 4.2.6.8 and 6.1.1.4'
Cu Cu 0.3201 1.2651 'International Tables Vol C Tables 4.2.6.8 and 6.1.1.4'

loop_
_geom_angle_atom_site_label_1
_geom_angle_atom_site_label_2
_geom_angle_atom_site_label_3
_geom_angle
N2 Cu1 N1 78.70(7)
N2 Cu1 O1 77.84(6)
N1 Cu1 O1 154.03(7)
N2 Cu1 Cl2 162.21(6)
N1 Cu1 Cl2 99.08(6)
O1 Cu1 Cl2 99.86(5)
N2 Cu1 Cl1 96.69(5)
N1 Cu1 Cl1 97.98(6)
O1 Cu1 Cl1 95.64(5)
Cl2 Cu1 Cl1 101.09(2)
C13 O1 Cu1 112.00(14)
C5 N1 C1 119.2(3)
C5 N1 Cu1 114.21(15)
C1 N1 Cu1 126.5(2)
C6 N2 N3 123.84(17)
C6 N2 Cu1 120.05(14)
N3 N2 Cu1 115.29(13)
N2 N3 C13 113.53(17)
N2 N3 H3' 122.5(18)
C13 N3 H3' 123.5(18)
C13 N4 C14 129.7(2)
C13 N4 H4' 113.5(19)
C14 N4 H4' 116.8(19)
N1 C1 C2 121.2(3)
N1 C1 H1 119.4
C2 C1 H1 119.4
C3 C2 C1 119.8(3)
C3 C2 H2 120.1
C1 C2 H2 120.1
C2 C3 C4 119.9(3)
C2 C3 H3 120.1
C4 C3 H3 120.1
C5 C4 C3 118.2(3)
C5 C4 H4 120.9
C3 C4 H4 120.9
N1 C5 C4 121.8(2)
N1 C5 C6 114.9(2)
C4 C5 C6 123.3(2)
N2 C6 C7 125.61(19)
N2 C6 C5 111.80(19)
C7 C6 C5 122.45(19)
C12 C7 C8 119.4(2)
C12 C7 C6 121.4(2)
C8 C7 C6 119.2(2)
C9 C8 C7 120.0(2)
C9 C8 H8 120.0
C7 C8 H8 120.0
C8 C9 C10 120.7(2)
C8 C9 H9 119.6
C10 C9 H9 119.6
C11 C10 C9 119.7(2)
C11 C10 H10 120.1
C9 C10 H10 120.1
C10 C11 C12 120.5(2)
C10 C11 H11 119.8
C12 C11 H11 119.8
C11 C12 C7 119.7(2)
C11 C12 H12 120.1
C7 C12 H12 120.1
O1 C13 N4 125.9(2)
O1 C13 N3 120.75(19)
N4 C13 N3 113.39(19)
C19 C14 C15 119.9(3)
C19 C14 N4 124.6(2)
C15 C14 N4 115.5(2)
C16 C15 C14 120.2(3)
C16 C15 H15 119.9
C14 C15 H15 119.9
C17 C16 C15 120.1(3)
C17 C16 H16 120.0
C15 C16 H16 120.0
C16 C17 C18 120.1(3)
C16 C17 H17 120.0
C18 C17 H17 120.0
C17 C18 C19 120.6(4)
C17 C18 H18 119.7
C19 C18 H18 119.7
C14 C19 C18 119.1(3)
C14 C19 H19 120.4
C18 C19 H19 120.4

loop_
_geom_bond_atom_site_label_1
_geom_bond_atom_site_label_2
_geom_bond_distance
Cu1 N2 1.9672(16)
Cu1 N1 2.016(2)
Cu1 O1 2.0865(16)
Cu1 Cl2 2.1973(6)
Cu1 Cl1 2.5175(6)
O1 C13 1.229(3)
N1 C5 1.339(3)
N1 C1 1.344(3)
N2 C6 1.282(3)
N2 N3 1.352(2)
N3 C13 1.372(3)
N3 H3' 0.846(16)
N4 C13 1.343(3)
N4 C14 1.410(3)
N4 H4' 0.833(16)
C1 C2 1.371(5)
C1 H1 0.9300
C2 C3 1.344(6)
C2 H2 0.9300
C3 C4 1.389(4)
C3 H3 0.9300
C4 C5 1.371(4)
C4 H4 0.9300
C5 C6 1.483(3)
C6 C7 1.470(3)
C7 C12 1.390(3)
C7 C8 1.391(3)
C8 C9 1.370(4)
C8 H8 0.9300
C9 C10 1.376(4)
C9 H9 0.9300
C10 C11 1.375(4)
C10 H10 0.9300
C11 C12 1.383(3)
C11 H11 0.9300
C12 H12 0.9300
C14 C19 1.369(4)
C14 C15 1.388(4)
C15 C16 1.380(4)
C15 H15 0.9300
C16 C17 1.358(5)
C16 H16 0.9300
C17 C18 1.374(6)
C17 H17 0.9300
C18 C19 1.393(4)
C18 H18 0.9300
C19 H19 0.9300

loop_
_geom_hbond_atom_site_label_D
_geom_hbond_atom_site_label_H
_geom_hbond_atom_site_label_A
_geom_hbond_site_symmetry_A
_geom_hbond_distance_DH
_geom_hbond_distance_HA
_geom_hbond_distance_DA
_geom_hbond_angle_DHA
N3 H3' Cl1 2_666 0.846(16) 2.40(2) 3.1397(18) 147(2)
N4 H4' Cl1 2_666 0.833(16) 2.345(19) 3.136(2) 159(2)
C2 H2 Cl1 2_776 0.9300 2.69 3.589(4) 163
C19 H19 O1 . 0.9300 2.36 2.953(4) 121

loop_
_geom_torsion_atom_site_label_1
_geom_torsion_atom_site_label_2
_geom_torsion_atom_site_label_3
_geom_torsion_atom_site_label_4
_geom_torsion
N2 Cu1 O1 C13 -6.89(15)
N1 Cu1 O1 C13 -32.7(3)
Cl2 Cu1 O1 C13 -168.91(14)
Cl1 Cu1 O1 C13 88.77(15)
N2 Cu1 N1 C5 0.20(16)
O1 Cu1 N1 C5 25.9(3)
Cl2 Cu1 N1 C5 162.26(16)
Cl1 Cu1 N1 C5 -95.08(16)
N2 Cu1 N1 C1 177.3(2)
O1 Cu1 N1 C1 -157.0(2)
Cl2 Cu1 N1 C1 -20.6(2)
Cl1 Cu1 N1 C1 82.0(2)
N1 Cu1 N2 C6 3.66(16)
O1 Cu1 N2 C6 -165.14(18)
Cl2 Cu1 N2 C6 -80.8(3)
Cl1 Cu1 N2 C6 100.51(16)
N1 Cu1 N2 N3 173.68(16)
O1 Cu1 N2 N3 4.88(14)
Cl2 Cu1 N2 N3 89.2(2)
Cl1 Cu1 N2 N3 -89.48(14)
C6 N2 N3 C13 167.1(2)
Cu1 N2 N3 C13 -2.5(2)
C5 N1 C1 C2 0.1(4)
Cu1 N1 C1 C2 -176.9(2)
N1 C1 C2 C3 -0.1(6)
C1 C2 C3 C4 0.2(6)
C2 C3 C4 C5 -0.3(6)
C1 N1 C5 C4 -0.2(4)
Cu1 N1 C5 C4 177.2(2)
C1 N1 C5 C6 179.3(2)
Cu1 N1 C5 C6 -3.4(3)
C3 C4 C5 N1 0.3(5)
C3 C4 C5 C6 -179.1(3)
N3 N2 C6 C7 0.4(3)
Cu1 N2 C6 C7 169.48(16)
N3 N2 C6 C5 -175.36(19)
Cu1 N2 C6 C5 -6.2(2)
N1 C5 C6 N2 6.1(3)
C4 C5 C6 N2 -174.4(2)
N1 C5 C6 C7 -169.7(2)
C4 C5 C6 C7 9.7(4)
N2 C6 C7 C12 61.0(3)
C5 C6 C7 C12 -123.7(2)
N2 C6 C7 C8 -117.7(3)
C5 C6 C7 C8 57.6(3)
C12 C7 C8 C9 -0.8(4)
C6 C7 C8 C9 177.9(2)
C7 C8 C9 C10 1.1(4)
C8 C9 C10 C11 -0.5(4)
C9 C10 C11 C12 -0.4(4)
C10 C11 C12 C7 0.7(4)
C8 C7 C12 C11 -0.1(4)
C6 C7 C12 C11 -178.8(2)
Cu1 O1 C13 N4 -171.66(19)
Cu1 O1 C13 N3 8.0(3)
C14 N4 C13 O1 -3.4(4)
C14 N4 C13 N3 176.9(2)
N2 N3 C13 O1 -4.0(3)
N2 N3 C13 N4 175.67(19)
C13 N4 C14 C19 -1.9(4)
C13 N4 C14 C15 178.9(3)
C19 C14 C15 C16 0.0(5)
N4 C14 C15 C16 179.3(3)
C14 C15 C16 C17 1.0(5)
C15 C16 C17 C18 -1.7(6)
C16 C17 C18 C19 1.4(7)
C15 C14 C19 C18 -0.3(5)
N4 C14 C19 C18 -179.5(3)
C17 C18 C19 C14 -0.4(6)
